data_7232183
loop_
_publ_author_name
'Wu, Lei'
'Chaplais, G\'erald'
'Xue, Ming'
'Qiu, Shilun'
'Patarin, Jo\"el'
'Simon-Masseron, Ang\'elique'
'Chen, Huaxin'

_publ_section_title
;
 New functionalized MIL-53(In) solids: syntheses, characterization,
 sorption, and structural flexibility
;
_journal_issue 4
_journal_name_full 'RSC Advances'
_journal_page_first 1918
_journal_paper_doi 10.1039/C8RA08522F
_journal_volume 9
_journal_year 2019
_chemical_formula_moiety 'C8 Br In O5'
_chemical_formula_sum 'C8 Br In O5'
_chemical_formula_weight 370.81
_chemical_melting_point ?
_chemical_name_common MIL53(In)_Br
_chemical_name_systematic
; 
 ? 
;
_space_group_IT_number 74
_symmetry_cell_setting orthorhombic
_symmetry_space_group_name_Hall '-I 2b 2'
_symmetry_space_group_name_H-M 'I m m a'
_atom_sites_solution_hydrogens none
_atom_sites_solution_primary direct
_atom_sites_solution_secondary difmap
_audit_creation_method SHELXL-97
_audit_update_record
;
2017-03-01 deposited with the CCDC.
2018-12-28 downloaded from the CCDC.
;
_cell_angle_alpha 90.00
_cell_angle_beta 90.00
_cell_angle_gamma 90.00
_cell_formula_units_Z 4
_cell_length_a 17.4254(9)
_cell_length_b 7.2516(3)
_cell_length_c 13.3713(6)
_cell_measurement_reflns_used 3171
_cell_measurement_temperature 293(2)
_cell_measurement_theta_max 28.27
_cell_measurement_theta_min 2.34
_cell_volume 1689.62(14)
_computing_cell_refinement 'Bruker SMART'
_computing_data_collection 'Bruker SMART'
_computing_data_reduction 'Bruker SMART'
_computing_molecular_graphics SHELXP-97
_computing_publication_material SHELXP-97
_computing_structure_refinement 'SHELXL-97 (Sheldrick, 1997)'
_computing_structure_solution 'SHELXS-97 (Sheldrick, 1990)'
_diffrn_ambient_temperature 293(2)
_diffrn_detector_area_resol_mean 9.00cm
_diffrn_measured_fraction_theta_full 0.964
_diffrn_measured_fraction_theta_max 0.964
_diffrn_measurement_device_type 'CCD area detector'
_diffrn_measurement_method 'phi and omega scans'
_diffrn_radiation_monochromator graphite
_diffrn_radiation_source 'fine-focus sealed tube'
_diffrn_radiation_type MoK\a
_diffrn_radiation_wavelength 0.71073
_diffrn_reflns_av_R_equivalents 0.0902
_diffrn_reflns_av_sigmaI/netI 0.0428
_diffrn_reflns_limit_h_max 20
_diffrn_reflns_limit_h_min -19
_diffrn_reflns_limit_k_max 8
_diffrn_reflns_limit_k_min -8
_diffrn_reflns_limit_l_max 15
_diffrn_reflns_limit_l_min -13
_diffrn_reflns_number 4260
_diffrn_reflns_theta_full 24.99
_diffrn_reflns_theta_max 24.99
_diffrn_reflns_theta_min 3.05
_diffrn_standards_decay_% none
_diffrn_standards_interval_count none
_diffrn_standards_interval_time none
_diffrn_standards_number none
_exptl_absorpt_coefficient_mu 3.760
_exptl_absorpt_correction_T_max 0.661
_exptl_absorpt_correction_T_min 0.513
_exptl_absorpt_correction_type empirical
_exptl_absorpt_process_details SADAB
_exptl_crystal_colour transparent
_exptl_crystal_density_diffrn 1.458
_exptl_crystal_density_meas ?
_exptl_crystal_density_method 'not measured'
_exptl_crystal_description block
_exptl_crystal_F_000 688
_exptl_crystal_size_max 0.20
_exptl_crystal_size_mid 0.15
_exptl_crystal_size_min 0.11
_refine_diff_density_max 1.844
_refine_diff_density_min -0.648
_refine_diff_density_rms 0.148
_refine_ls_extinction_coef 0.0020(4)
_refine_ls_extinction_expression Fc^*^=kFc[1+0.001xFc^2^\l^3^/sin(2\q)]^-1/4^
_refine_ls_extinction_method SHELXL
_refine_ls_goodness_of_fit_ref 1.058
_refine_ls_hydrogen_treatment constr
_refine_ls_matrix_type full
_refine_ls_number_parameters 67
_refine_ls_number_reflns 839
_refine_ls_number_restraints 6
_refine_ls_restrained_S_all 1.105
_refine_ls_R_factor_all 0.0486
_refine_ls_R_factor_gt 0.0435
_refine_ls_shift/su_max 0.001
_refine_ls_shift/su_mean 0.000
_refine_ls_structure_factor_coef Fsqd
_refine_ls_weighting_details 'calc w=1/[\s^2^(Fo^2^)+(0.0837P)^2^+4.2700P] where P=(Fo^2^+2Fc^2^)/3'
_refine_ls_weighting_scheme calc
_refine_ls_wR_factor_gt 0.1183
_refine_ls_wR_factor_ref 0.1235
_reflns_number_gt 664
_reflns_number_total 839
_reflns_threshold_expression >2sigma(I)
_cod_data_source_file c8ra08522f2.cif
_cod_data_source_block imma2
_cod_depositor_comments
;
The following automatic conversions were performed:

'_chemical_melting_point' value 'not measured' was changed to '?' -
the value is undefined or not given.

'_symmetry_cell_setting' value 'Orthorhombic' changed to
'orthorhombic' according to
/home/data/users/saulius/crontab/automatic-downloads/rss-feeds/RSC/lib/dictionaries/cif_core.dic
dictionary named 'cif_core.dic' version 2.4.2 from 2011-04-26.

'_exptl_crystal_density_meas' value 'none' was changed to '?' - the
value is perceived as not measured.

Automatic conversion script
Id: cif_fix_values 4973 2017-02-22 13:04:09Z antanas 
;
_cod_original_sg_symbol_H-M Imma
_cod_database_code 7232183

loop_
_symmetry_equiv_pos_as_xyz
'x, y, z'
'-x, -y+1/2, z'
'-x, y+1/2, -z'
'x, -y, -z'
'x+1/2, y+1/2, z+1/2'
'-x+1/2, -y+1, z+1/2'
'-x+1/2, y+1, -z+1/2'
'x+1/2, -y+1/2, -z+1/2'
'-x, -y, -z'
'x, y-1/2, -z'
'x, -y-1/2, z'
'-x, y, z'
'-x+1/2, -y+1/2, -z+1/2'
'x+1/2, y, -z+1/2'
'x+1/2, -y, z+1/2'
'-x+1/2, y+1/2, z+1/2'

loop_
_atom_site_label
_atom_site_type_symbol
_atom_site_fract_x
_atom_site_fract_y
_atom_site_fract_z
_atom_site_U_iso_or_equiv
_atom_site_adp_type
_atom_site_occupancy
_atom_site_symmetry_multiplicity
_atom_site_calc_flag
_atom_site_refinement_flags
In1 In 0.5000 0.0000 0.5000 0.02103(9) Uani 1 4 d S
O1 O 0.41095(10) 0.0975(2) 0.40067(15) 0.0594(5) Uani 1 1 d .
O2 O 0.5000 0.2500 0.5759(2) 0.0298(7) Uani 1 4 d S
Br1 Br 0.26552(17) -0.1123(4) 0.4075(2) 0.0942(8) Uani 0.13 1 d P
Br2 Br 0.2891(2) -0.1424(4) 0.3645(3) 0.0955(10) Uani 0.13 1 d PU
C1 C 0.38488(19) 0.2500 0.3762(3) 0.0392(9) Uani 1 2 d S
C2 C 0.3141(2) 0.2500 0.3131(3) 0.0498(10) Uani 1 2 d S
C3 C 0.2684(3) 0.0953(7) 0.3023(5) 0.0632(16) Uani 0.50 1 d P
C4 C 0.2992(3) 0.1003(8) 0.2479(5) 0.0630(16) Uani 0.50 1 d P

loop_
_atom_site_aniso_label
_atom_site_aniso_U_11
_atom_site_aniso_U_22
_atom_site_aniso_U_33
_atom_site_aniso_U_23
_atom_site_aniso_U_13
_atom_site_aniso_U_12
In1 0.01968(16) 0.01246(15) 0.03096(17) 0.00217(9) 0.000 0.000
O1 0.0622(10) 0.0303(8) 0.0859(12) -0.0053(9) -0.0438(9) 0.0094(9)
O2 0.0412(15) 0.0157(12) 0.0326(14) 0.000 0.000 0.000
Br1 0.0934(16) 0.0766(13) 0.1125(17) 0.0602(12) -0.0579(14) -0.0416(13)
Br2 0.1059(19) 0.0504(14) 0.130(2) 0.0254(15) -0.0616(17) -0.0147(15)
C1 0.0326(15) 0.0266(14) 0.058(2) 0.000 -0.0167(15) 0.000
C2 0.0492(18) 0.0141(13) 0.086(3) 0.000 -0.0352(18) 0.000
C3 0.066(3) 0.022(2) 0.102(4) 0.022(2) -0.050(3) 0.001(2)
C4 0.054(3) 0.039(3) 0.096(4) -0.020(3) -0.046(3) 0.008(2)

loop_
_atom_type_symbol
_atom_type_description
_atom_type_scat_dispersion_real
_atom_type_scat_dispersion_imag
_atom_type_scat_source
C C 0.0033 0.0016 'International Tables Vol C Tables 4.2.6.8 and 6.1.1.4'
H H 0.0000 0.0000 'International Tables Vol C Tables 4.2.6.8 and 6.1.1.4'
N N 0.0061 0.0033 'International Tables Vol C Tables 4.2.6.8 and 6.1.1.4'
O O 0.0106 0.0060 'International Tables Vol C Tables 4.2.6.8 and 6.1.1.4'
Br Br -0.2901 2.4595 'International Tables Vol C Tables 4.2.6.8 and 6.1.1.4'
In In -0.7276 1.3100 'International Tables Vol C Tables 4.2.6.8 and 6.1.1.4'

loop_
_geom_angle_atom_site_label_1
_geom_angle_atom_site_label_2
_geom_angle_atom_site_label_3
_geom_angle
_geom_angle_site_symmetry_1
_geom_angle_site_symmetry_3
O2 In1 O2 180.0 . 9_656
O2 In1 O1 90.85(7) . .
O2 In1 O1 89.15(7) 9_656 .
O2 In1 O1 90.85(7) . 12_655
O2 In1 O1 89.15(7) 9_656 12_655
O1 In1 O1 91.77(10) . 12_655
O2 In1 O1 89.15(7) . 9_656
O2 In1 O1 90.85(7) 9_656 9_656
O1 In1 O1 180.0 . 9_656
O1 In1 O1 88.23(10) 12_655 9_656
O2 In1 O1 89.15(7) . 4_556
O2 In1 O1 90.85(7) 9_656 4_556
O1 In1 O1 88.23(10) . 4_556
O1 In1 O1 180.0 12_655 4_556
O1 In1 O1 91.77(10) 9_656 4_556
C1 O1 In1 135.83(18) . .
In1 O2 In1 121.50(15) 2_655 .
Br2 Br1 Br2 51.2(3) . 11
Br2 Br1 Br1 72.8(3) . 11
Br2 Br1 Br1 21.66(14) 11 11
Br2 Br1 C3 70.9(4) . .
Br2 Br1 C3 118.0(3) 11 .
Br1 Br1 C3 136.94(19) 11 .
Br1 Br2 Br2 107.2(3) . 11
Br1 Br2 Br1 85.5(4) . 11
Br2 Br2 Br1 21.66(15) 11 11
Br1 Br2 C3 88.1(4) . .
Br2 Br2 C3 152.3(2) 11 .
Br1 Br2 C3 155.6(3) 11 .
Br1 Br2 C4 109.5(4) . .
Br2 Br2 C4 138.30(17) 11 .
Br1 Br2 C4 155.3(3) 11 .
C3 Br2 C4 21.7(2) . .
O1 C1 O1 126.3(3) 11_565 .
O1 C1 C2 116.85(16) 11_565 .
O1 C1 C2 116.85(16) . .
C3 C2 C3 108.4(5) 11_565 .
C3 C2 C4 37.7(4) 11_565 11_565
C3 C2 C4 116.9(4) . 11_565
C3 C2 C4 116.9(4) 11_565 .
C3 C2 C4 37.7(4) . .
C4 C2 C4 100.1(6) 11_565 .
C3 C2 C1 122.3(3) 11_565 .
C3 C2 C1 122.3(3) . .
C4 C2 C1 119.9(3) 11_565 .
C4 C2 C1 119.9(3) . .
C4 C3 C4 96.7(7) . 7_545
C4 C3 C2 73.1(5) . .
C4 C3 C2 122.0(5) 7_545 .
C4 C3 C3 61.1(6) . 7_545
C4 C3 C3 35.7(4) 7_545 7_545
C2 C3 C3 109.5(4) . 7_545
C4 C3 Br2 105.6(6) . .
C4 C3 Br2 113.3(4) 7_545 .
C2 C3 Br2 124.5(4) . .
C3 C3 Br2 117.7(2) 7_545 .
C4 C3 Br1 126.3(6) . .
C4 C3 Br1 109.7(4) 7_545 .
C2 C3 Br1 122.4(4) . .
C3 C3 Br1 127.6(3) 7_545 .
Br2 C3 Br1 21.02(15) . .
C3 C4 C3 83.2(7) . 7_545
C3 C4 C2 69.2(5) . .
C3 C4 C2 119.0(5) 7_545 .
C3 C4 C4 51.8(5) . 7_545
C3 C4 C4 31.6(4) 7_545 7_545
C2 C4 C4 99.4(4) . 7_545
C3 C4 Br2 52.7(5) . .
C3 C4 Br2 104.0(4) 7_545 .
C2 C4 Br2 100.3(4) . .
C4 C4 Br2 84.5(3) 7_545 .

loop_
_geom_bond_atom_site_label_1
_geom_bond_atom_site_label_2
_geom_bond_distance
_geom_bond_site_symmetry_2
In1 O2 2.0778(15) .
In1 O2 2.0779(15) 9_656
In1 O1 2.1614(18) .
In1 O1 2.1614(18) 12_655
In1 O1 2.1615(18) 9_656
In1 O1 2.1615(18) 4_556
O1 C1 1.240(2) .
O2 In1 2.0778(15) 2_655
Br1 Br2 0.739(5) .
Br1 Br2 1.914(4) 11
Br1 Br1 1.998(6) 11
Br1 C3 2.060(6) .
Br2 Br2 1.560(6) 11
Br2 Br1 1.914(4) 11
Br2 C3 1.948(6) .
Br2 C4 2.358(7) .
C1 O1 1.240(2) 11_565
C1 C2 1.495(5) .
C2 C3 1.383(6) 11_565
C2 C3 1.383(6) .
C2 C4 1.416(6) 11_565
C2 C4 1.416(6) .
C3 C4 0.904(9) .
C3 C4 1.357(8) 7_545
C3 C3 1.539(12) 7_545
C4 C3 1.357(8) 7_545
C4 C4 1.715(11) 7_545
